data_2212257
loop_
_publ_author_name
'K. Chinnakali'
'M. Poornachandran'
'R. Raghunathan'
'Hoong-Kun Fun'

_publ_section_title
(3a<i>R</i>,6<i>S</i>,6a<i>R</i>)-<i>cis</i>-6-Benzyl-1-(4-chlorophenyl)-5-tosylperhydropyrrolo[3,4-<i>b</i>]pyrrole
_journal_coeditor_code IS2140
_journal_issue 2
_journal_name_full 'Acta Crystallographica Section E'
_journal_page_first o652
_journal_page_last o653
_journal_paper_doi 10.1107/S1600536807000657
_journal_volume 63
_journal_year 2007
_chemical_formula_iupac 'C26 H27 Cl N2 O2 S'
_chemical_formula_moiety 'C26 H27 Cl N2 O2 S'
_chemical_formula_sum 'C26 H27 Cl N2 O2 S'
_chemical_formula_weight 467.01
_chemical_name_systematic
;
(3aR,6S,6aR)-cis-6-Benzyl-1-(4-chlorophenyl)-5-
tosylperhydropyrrolo[3,4-b]pyrrole
;
_space_group_IT_number 19
_symmetry_cell_setting orthorhombic
_symmetry_space_group_name_Hall 'P 2ac 2ab'
_symmetry_space_group_name_H-M 'P 21 21 21'
_atom_sites_solution_hydrogens geom
_atom_sites_solution_primary direct
_atom_sites_solution_secondary difmap
_audit_creation_method SHELXL97
_cell_angle_alpha 90.00
_cell_angle_beta 90.00
_cell_angle_gamma 90.00
_cell_formula_units_Z 4
_cell_length_a 10.3604(2)
_cell_length_b 10.7859(2)
_cell_length_c 21.0024(4)
_cell_measurement_reflns_used 8749
_cell_measurement_temperature 100.00(10)
_cell_measurement_theta_max 43.31
_cell_measurement_theta_min 2.71
_cell_volume 2346.94(8)
_computing_cell_refinement APEX2
_computing_data_collection 'APEX2 (Bruker, 2005)'
_computing_data_reduction 'SAINT (Bruker, 2005)'
_computing_molecular_graphics SHELXTL
_computing_publication_material 'SHELXTL and PLATON (Spek, 2003)'
_computing_structure_refinement SHELXTL
_computing_structure_solution 'SHELXTL (Sheldrick, 1998)'
_diffrn_ambient_temperature 100.00(10)
_diffrn_detector_area_resol_mean 8.33
_diffrn_measured_fraction_theta_full 0.998
_diffrn_measured_fraction_theta_max 0.998
_diffrn_measurement_device_type 'Bruker SMART APEXII CCD area-detector'
_diffrn_measurement_method \w
_diffrn_radiation_monochromator graphite
_diffrn_radiation_source 'fine-focus sealed tube'
_diffrn_radiation_type MoK\a
_diffrn_radiation_wavelength 0.71073
_diffrn_reflns_av_R_equivalents 0.0301
_diffrn_reflns_av_sigmaI/netI 0.0278
_diffrn_reflns_limit_h_max 18
_diffrn_reflns_limit_h_min -18
_diffrn_reflns_limit_k_max 19
_diffrn_reflns_limit_k_min -17
_diffrn_reflns_limit_l_max 35
_diffrn_reflns_limit_l_min -37
_diffrn_reflns_number 58953
_diffrn_reflns_theta_full 40.00
_diffrn_reflns_theta_max 40.00
_diffrn_reflns_theta_min 1.94
_diffrn_standards_number 0
_exptl_absorpt_coefficient_mu 0.278
_exptl_absorpt_correction_T_max 0.8852
_exptl_absorpt_correction_T_min 0.7972
_exptl_absorpt_correction_type multi-scan
_exptl_absorpt_process_details '(SADABS; Bruker, 2005)'
_exptl_crystal_colour colourless
_exptl_crystal_density_diffrn 1.322
_exptl_crystal_density_method 'not measured'
_exptl_crystal_description Block
_exptl_crystal_F_000 984
_exptl_crystal_size_max 0.65
_exptl_crystal_size_mid 0.64
_exptl_crystal_size_min 0.45
_refine_diff_density_max 0.551
_refine_diff_density_min -0.347
_refine_ls_abs_structure_details 'Flack (1983), with 6271 Friedel pairs'
_refine_ls_abs_structure_Flack 0.31(3)
_refine_ls_extinction_method none
_refine_ls_goodness_of_fit_ref 1.049
_refine_ls_hydrogen_treatment constr
_refine_ls_matrix_type full
_refine_ls_number_parameters 291
_refine_ls_number_reflns 14228
_refine_ls_number_restraints 0
_refine_ls_restrained_S_all 1.049
_refine_ls_R_factor_all 0.0433
_refine_ls_R_factor_gt 0.0367
_refine_ls_shift/su_max 0.001
_refine_ls_shift/su_mean 0.000
_refine_ls_structure_factor_coef Fsqd
_refine_ls_weighting_details 'calc w = 1/[\s^2^(Fo^2^)+(0.0516P)^2^+0.1841P] where P=(Fo^2^+2Fc^2^)/3'
_refine_ls_weighting_scheme calc
_refine_ls_wR_factor_gt 0.0899
_refine_ls_wR_factor_ref 0.0939
_reflns_number_gt 12745
_reflns_number_total 14228
_reflns_threshold_expression I>2\s(I)
_cod_data_source_file is2140.cif
_cod_data_source_block I
_cod_depositor_comments
;
The following automatic conversions were performed:
'_symmetry_cell_setting' value 'Orthorhombic' changed to 'orthorhombic'
according to '/home/saulius/struct/CIF-dictionaries/cif_core.dic'
dictionary named 'cif_core.dic' version 2.4.1 from 2010-06-29.

Automatic conversion script
Id: cif_fix_enum 1527 2010-12-29 10:47:43Z saulius 

The following automatic conversions were performed:

'_symmetry_cell_setting' value 'Orthorhombic' changed to
'orthorhombic' according to
/home/saulius/struct/CIF-dictionaries/cif_core.dic dictionary named
'cif_core.dic' version 2.4.1 from 2010-06-29.

Automatic conversion script
Id: cif_fix_values 1715 2011-07-08 13:25:40Z adriana 
;
_cod_database_code 2212257
_cod_database_fobs_code 2212257

loop_
_symmetry_equiv_pos_as_xyz
'x, y, z'
'-x+1/2, -y, z+1/2'
'-x, y+1/2, -z+1/2'
'x+1/2, -y+1/2, -z'

loop_
_atom_site_type_symbol
_atom_site_label
_atom_site_fract_x
_atom_site_fract_y
_atom_site_fract_z
_atom_site_U_iso_or_equiv
_atom_site_adp_type
_atom_site_calc_flag
_atom_site_refinement_flags
_atom_site_occupancy
Cl Cl1 0.67565(3) 0.66484(2) 0.255031(16) 0.03637(7) Uani d . 1
O O1 0.95707(7) -0.04397(6) 0.01476(3) 0.02109(11) Uani d . 1
O O2 1.07423(6) 0.03326(6) 0.11054(3) 0.01936(10) Uani d . 1
S S1 0.959132(19) 0.027921(18) 0.072465(9) 0.01514(3) Uani d . 1
N N1 0.84597(7) -0.02876(7) 0.11783(3) 0.01588(10) Uani d . 1
N N2 0.62380(8) 0.15786(8) 0.14924(4) 0.02165(13) Uani d . 1
C C1 0.72566(9) -0.07412(9) 0.08790(4) 0.02152(15) Uani d . 1
H H1A 0.7342 -0.1622 0.0754 0.026 Uiso calc R 1
H H1B 0.7041 -0.0245 0.0497 0.026 Uiso calc R 1
C C2 0.62213(9) -0.05854(9) 0.13949(4) 0.02242(16) Uani d . 1
H H2 0.6089 -0.1366 0.1643 0.027 Uiso calc R 1
C C3 0.67268(8) 0.04719(8) 0.18156(4) 0.01827(13) Uani d . 1
H H3 0.6391 0.0409 0.2261 0.022 Uiso calc R 1
C C4 0.82087(7) 0.03490(7) 0.17940(3) 0.01479(11) Uani d . 1
H H4 0.8609 0.1192 0.1787 0.018 Uiso calc R 1
C C5 0.49548(9) -0.00889(12) 0.11229(5) 0.0285(2) Uani d . 1
H H5A 0.4746 -0.0493 0.0712 0.034 Uiso calc R 1
H H5B 0.4233 -0.0223 0.1424 0.034 Uiso calc R 1
C C6 0.52198(9) 0.12921(11) 0.10314(5) 0.02652(18) Uani d . 1
H H6A 0.5514 0.1464 0.0592 0.032 Uiso calc R 1
H H6B 0.4435 0.1787 0.1118 0.032 Uiso calc R 1
C C7 0.63625(8) 0.27537(9) 0.17420(4) 0.02076(15) Uani d . 1
C C8 0.57921(10) 0.37818(10) 0.14343(5) 0.02610(18) Uani d . 1
H H8 0.5321 0.3659 0.1051 0.031 Uiso calc R 1
C C9 0.59098(10) 0.49652(10) 0.16821(5) 0.0286(2) Uani d . 1
H H9 0.5507 0.5646 0.1475 0.034 Uiso calc R 1
C C10 0.66178(10) 0.51555(9) 0.22338(5) 0.02633(18) Uani d . 1
C C11 0.72054(9) 0.41699(8) 0.25455(5) 0.02315(15) Uani d . 1
H H11 0.7704 0.4311 0.2918 0.028 Uiso calc R 1
C C12 0.70571(9) 0.29743(8) 0.23073(4) 0.02062(14) Uani d . 1
H H12 0.7430 0.2296 0.2530 0.025 Uiso calc R 1
C C13 0.91428(8) 0.18140(7) 0.05469(4) 0.01550(12) Uani d . 1
C C14 0.96505(9) 0.27838(8) 0.09073(4) 0.01910(13) Uani d . 1
H H14 1.0284 0.2624 0.1224 0.023 Uiso calc R 1
C C15 0.92212(9) 0.39861(8) 0.07995(4) 0.02051(14) Uani d . 1
H H15 0.9569 0.4648 0.1043 0.025 Uiso calc R 1
C C16 0.82858(9) 0.42359(8) 0.03381(4) 0.01893(13) Uani d . 1
C C17 0.77992(8) 0.32556(8) -0.00228(4) 0.01910(13) Uani d . 1
H H17 0.7169 0.3416 -0.0341 0.023 Uiso calc R 1
C C18 0.82214(8) 0.20475(8) 0.00761(4) 0.01730(12) Uani d . 1
H H18 0.7887 0.1387 -0.0174 0.021 Uiso calc R 1
C C19 0.78075(10) 0.55400(8) 0.02348(5) 0.02537(17) Uani d . 1
H H19A 0.7608 0.5661 -0.0217 0.038 Uiso calc R 1
H H19B 0.8476 0.6130 0.0365 0.038 Uiso calc R 1
H H19C 0.7027 0.5677 0.0489 0.038 Uiso calc R 1
C C20 0.87723(8) -0.04074(7) 0.23485(4) 0.01706(12) Uani d . 1
H H20A 0.8270 -0.1181 0.2401 0.020 Uiso calc R 1
H H20B 0.9675 -0.0637 0.2249 0.020 Uiso calc R 1
C C21 0.87379(7) 0.03215(7) 0.29605(3) 0.01522(11) Uani d . 1
C C22 0.77823(9) 0.01359(8) 0.34187(4) 0.02030(14) Uani d . 1
H H22 0.7168 -0.0509 0.3362 0.024 Uiso calc R 1
C C23 0.77171(11) 0.08873(10) 0.39597(4) 0.02595(18) Uani d . 1
H H23 0.7060 0.0753 0.4267 0.031 Uiso calc R 1
C C24 0.86127(12) 0.18293(9) 0.40475(5) 0.02767(19) Uani d . 1
H H24 0.8564 0.2346 0.4413 0.033 Uiso calc R 1
C C25 0.95847(11) 0.20160(8) 0.35973(4) 0.02374(16) Uani d . 1
H H25 1.0206 0.2653 0.3659 0.028 Uiso calc R 1
C C26 0.96419(9) 0.12681(7) 0.30587(4) 0.01782(12) Uani d . 1
H H26 1.0303 0.1401 0.2753 0.021 Uiso calc R 1

loop_
_atom_site_aniso_label
_atom_site_aniso_U_11
_atom_site_aniso_U_22
_atom_site_aniso_U_33
_atom_site_aniso_U_12
_atom_site_aniso_U_13
_atom_site_aniso_U_23
Cl1 0.03755(14) 0.01834(9) 0.05322(17) 0.00325(8) 0.01405(13) 0.00559(10)
O1 0.0256(3) 0.0214(3) 0.0163(2) 0.0035(2) 0.0012(2) -0.00410(19)
O2 0.0160(2) 0.0225(3) 0.0197(2) 0.0016(2) -0.00214(19) 0.0020(2)
S1 0.01578(7) 0.01541(7) 0.01424(7) 0.00111(6) -0.00003(6) 0.00026(6)
N1 0.0173(3) 0.0157(2) 0.0146(2) -0.0018(2) -0.0007(2) -0.0002(2)
N2 0.0187(3) 0.0272(3) 0.0190(3) 0.0048(3) -0.0037(2) 0.0033(3)
C1 0.0215(4) 0.0224(4) 0.0207(3) -0.0056(3) -0.0026(3) -0.0024(3)
C2 0.0192(3) 0.0280(4) 0.0200(3) -0.0074(3) -0.0022(3) 0.0042(3)
C3 0.0153(3) 0.0241(3) 0.0154(3) -0.0007(2) -0.0005(2) 0.0032(2)
C4 0.0154(3) 0.0149(3) 0.0141(3) 0.0000(2) -0.0010(2) 0.0007(2)
C5 0.0172(3) 0.0447(6) 0.0236(4) -0.0070(3) -0.0033(3) 0.0035(4)
C6 0.0184(4) 0.0404(5) 0.0208(4) 0.0031(3) -0.0036(3) 0.0044(4)
C7 0.0162(3) 0.0253(4) 0.0208(3) 0.0059(3) 0.0030(3) 0.0057(3)
C8 0.0209(4) 0.0329(5) 0.0244(4) 0.0097(3) 0.0035(3) 0.0106(3)
C9 0.0242(4) 0.0278(4) 0.0336(5) 0.0093(3) 0.0089(4) 0.0139(4)
C10 0.0234(4) 0.0207(4) 0.0349(5) 0.0048(3) 0.0111(3) 0.0068(3)
C11 0.0208(4) 0.0212(3) 0.0275(4) 0.0040(3) 0.0054(3) 0.0030(3)
C12 0.0199(3) 0.0212(3) 0.0207(3) 0.0061(3) 0.0023(3) 0.0032(3)
C13 0.0166(3) 0.0153(3) 0.0147(3) -0.0007(2) -0.0004(2) 0.0017(2)
C14 0.0217(3) 0.0176(3) 0.0181(3) -0.0018(3) -0.0034(3) 0.0006(2)
C15 0.0243(4) 0.0159(3) 0.0214(4) -0.0019(2) -0.0018(3) -0.0002(2)
C16 0.0186(3) 0.0163(3) 0.0219(3) 0.0003(2) 0.0028(3) 0.0035(2)
C17 0.0172(3) 0.0192(3) 0.0209(3) 0.0002(2) -0.0018(3) 0.0040(3)
C18 0.0174(3) 0.0183(3) 0.0162(3) -0.0011(2) -0.0016(2) 0.0019(2)
C19 0.0244(4) 0.0182(3) 0.0335(5) 0.0034(3) 0.0042(3) 0.0046(3)
C20 0.0201(3) 0.0148(3) 0.0163(3) 0.0005(2) -0.0032(2) 0.0007(2)
C21 0.0167(3) 0.0143(3) 0.0146(3) 0.0002(2) -0.0009(2) 0.0018(2)
C22 0.0190(3) 0.0229(4) 0.0190(3) -0.0009(3) 0.0018(3) 0.0057(3)
C23 0.0296(5) 0.0292(4) 0.0190(3) 0.0072(3) 0.0065(3) 0.0042(3)
C24 0.0435(6) 0.0210(4) 0.0185(4) 0.0076(4) 0.0017(4) -0.0019(3)
C25 0.0344(4) 0.0152(3) 0.0216(3) -0.0025(3) -0.0042(3) -0.0006(3)
C26 0.0207(3) 0.0159(3) 0.0169(3) -0.0026(3) -0.0014(3) 0.0015(2)

loop_
_atom_type_symbol
_atom_type_description
_atom_type_scat_dispersion_real
_atom_type_scat_dispersion_imag
_atom_type_scat_source
C C 0.0033 0.0016 'International Tables Vol C Tables 4.2.6.8 and 6.1.1.4'
H H 0.0000 0.0000 'International Tables Vol C Tables 4.2.6.8 and 6.1.1.4'
N N 0.0061 0.0033 'International Tables Vol C Tables 4.2.6.8 and 6.1.1.4'
O O 0.0106 0.0060 'International Tables Vol C Tables 4.2.6.8 and 6.1.1.4'
S S 0.1246 0.1234 'International Tables Vol C Tables 4.2.6.8 and 6.1.1.4'
Cl Cl 0.1484 0.1585 'International Tables Vol C Tables 4.2.6.8 and 6.1.1.4'

loop_
_geom_angle_atom_site_label_1
_geom_angle_atom_site_label_2
_geom_angle_atom_site_label_3
_geom_angle
_geom_angle_publ_flag
O2 S1 O1 120.17(4) n
O2 S1 N1 106.66(4) ?
O1 S1 N1 106.24(4) ?
O2 S1 C13 107.43(4) ?
O1 S1 C13 108.93(4) ?
N1 S1 C13 106.68(4) ?
C1 N1 C4 112.02(6) n
C1 N1 S1 118.80(6) n
C4 N1 S1 117.45(5) n
C7 N2 C3 122.78(7) n
C7 N2 C6 120.86(8) n
C3 N2 C6 112.56(8) n
N1 C1 C2 104.64(7) ?
N1 C1 H1A 110.8 ?
C2 C1 H1A 110.8 ?
N1 C1 H1B 110.8 ?
C2 C1 H1B 110.8 ?
H1A C1 H1B 108.9 ?
C5 C2 C1 112.01(8) ?
C5 C2 C3 104.35(8) ?
C1 C2 C3 104.45(7) ?
C5 C2 H2 111.9 ?
C1 C2 H2 111.9 ?
C3 C2 H2 111.9 ?
N2 C3 C2 102.76(7) ?
N2 C3 C4 113.64(7) ?
C2 C3 C4 105.00(7) ?
N2 C3 H3 111.6 ?
C2 C3 H3 111.6 ?
C4 C3 H3 111.6 ?
N1 C4 C20 110.33(6) ?
N1 C4 C3 103.86(6) ?
C20 C4 C3 113.67(6) ?
N1 C4 H4 109.6 ?
C20 C4 H4 109.6 ?
C3 C4 H4 109.6 ?
C6 C5 C2 103.57(8) ?
C6 C5 H5A 111.0 ?
C2 C5 H5A 111.0 ?
C6 C5 H5B 111.0 ?
C2 C5 H5B 111.0 ?
H5A C5 H5B 109.0 ?
N2 C6 C5 104.60(8) ?
N2 C6 H6A 110.8 ?
C5 C6 H6A 110.8 ?
N2 C6 H6B 110.8 ?
C5 C6 H6B 110.8 ?
H6A C6 H6B 108.9 ?
N2 C7 C12 121.60(8) ?
N2 C7 C8 120.59(9) ?
C12 C7 C8 117.81(9) ?
C9 C8 C7 121.00(10) ?
C9 C8 H8 119.5 ?
C7 C8 H8 119.5 ?
C8 C9 C10 119.83(9) ?
C8 C9 H9 120.1 ?
C10 C9 H9 120.1 ?
C9 C10 C11 120.83(10) ?
C9 C10 Cl1 119.84(8) ?
C11 C10 Cl1 119.32(9) ?
C10 C11 C12 119.42(10) ?
C10 C11 H11 120.3 ?
C12 C11 H11 120.3 ?
C11 C12 C7 121.06(8) ?
C11 C12 H12 119.5 ?
C7 C12 H12 119.5 ?
C14 C13 C18 120.45(7) ?
C14 C13 S1 119.41(6) ?
C18 C13 S1 120.02(6) ?
C15 C14 C13 119.40(8) ?
C15 C14 H14 120.3 ?
C13 C14 H14 120.3 ?
C14 C15 C16 121.01(8) ?
C14 C15 H15 119.5 ?
C16 C15 H15 119.5 ?
C17 C16 C15 118.78(8) ?
C17 C16 C19 120.68(8) ?
C15 C16 C19 120.54(8) ?
C18 C17 C16 121.03(8) ?
C18 C17 H17 119.5 ?
C16 C17 H17 119.5 ?
C17 C18 C13 119.32(8) ?
C17 C18 H18 120.3 ?
C13 C18 H18 120.3 ?
C16 C19 H19A 109.5 ?
C16 C19 H19B 109.5 ?
H19A C19 H19B 109.5 ?
C16 C19 H19C 109.5 ?
H19A C19 H19C 109.5 ?
H19B C19 H19C 109.5 ?
C21 C20 C4 111.12(6) ?
C21 C20 H20A 109.4 ?
C4 C20 H20A 109.4 ?
C21 C20 H20B 109.4 ?
C4 C20 H20B 109.4 ?
H20A C20 H20B 108.0 ?
C22 C21 C26 118.53(7) ?
C22 C21 C20 122.02(7) ?
C26 C21 C20 119.33(7) ?
C21 C22 C23 120.80(8) ?
C21 C22 H22 119.6 ?
C23 C22 H22 119.6 ?
C24 C23 C22 120.02(9) ?
C24 C23 H23 120.0 ?
C22 C23 H23 120.0 ?
C23 C24 C25 119.85(9) ?
C23 C24 H24 120.1 ?
C25 C24 H24 120.1 ?
C26 C25 C24 119.87(9) ?
C26 C25 H25 120.1 ?
C24 C25 H25 120.1 ?
C25 C26 C21 120.93(8) ?
C25 C26 H26 119.5 ?
C21 C26 H26 119.5 ?

loop_
_geom_bond_atom_site_label_1
_geom_bond_atom_site_label_2
_geom_bond_distance
_geom_bond_publ_flag
Cl1 C10 1.7480(11) n
O1 S1 1.4390(6) n
O2 S1 1.4369(6) n
S1 N1 1.6298(7) n
S1 C13 1.7595(8) n
N1 C1 1.4793(11) n
N1 C4 1.4868(10) n
N2 C7 1.3775(13) n
N2 C3 1.4637(11) n
N2 C6 1.4649(12) n
C1 C2 1.5338(13) ?
C1 H1A 0.99 ?
C1 H1B 0.99 ?
C2 C5 1.5280(14) ?
C2 C3 1.5348(13) ?
C2 H2 1.00 ?
C3 C4 1.5417(11) ?
C3 H3 1.00 ?
C4 C20 1.5372(10) ?
C4 H4 1.00 ?
C5 C6 1.5267(17) ?
C5 H5A 0.99 ?
C5 H5B 0.99 ?
C6 H6A 0.99 ?
C6 H6B 0.99 ?
C7 C12 1.4087(13) ?
C7 C8 1.4130(12) ?
C8 C9 1.3838(17) ?
C8 H8 0.95 ?
C9 C10 1.3865(17) ?
C9 H9 0.95 ?
C10 C11 1.3890(13) ?
C11 C12 1.3916(13) ?
C11 H11 0.95 ?
C12 H12 0.95 ?
C13 C14 1.3942(11) ?
C13 C18 1.3971(11) ?
C14 C15 1.3895(12) ?
C14 H14 0.95 ?
C15 C16 1.3966(13) ?
C15 H15 0.95 ?
C16 C17 1.3953(12) ?
C16 C19 1.5070(12) ?
C17 C18 1.3901(12) ?
C17 H17 0.95 ?
C18 H18 0.95 ?
C19 H19A 0.98 ?
C19 H19B 0.98 ?
C19 H19C 0.98 ?
C20 C21 1.5072(11) ?
C20 H20A 0.99 ?
C20 H20B 0.99 ?
C21 C22 1.3951(11) ?
C21 C26 1.4008(11) ?
C22 C23 1.3972(13) ?
C22 H22 0.95 ?
C23 C24 1.3882(17) ?
C23 H23 0.95 ?
C24 C25 1.3960(16) ?
C24 H24 0.95 ?
C25 C26 1.3907(12) ?
C25 H25 0.95 ?
C26 H26 0.95 ?

loop_
_geom_hbond_atom_site_label_D
_geom_hbond_atom_site_label_H
_geom_hbond_atom_site_label_A
_geom_hbond_site_symmetry_A
_geom_hbond_distance_DH
_geom_hbond_distance_HA
_geom_hbond_distance_DA
_geom_hbond_angle_DHA
C17 H17 O2 4_455 0.95 2.57 3.4684(11) 159
C23 H23 O1 2_655 0.95 2.53 3.4750(12) 176
C12 H12 Cg1 1_555 0.95 2.76 3.6558(9) 157
C15 H15 Cg1 3_755 0.95 2.56 3.4547(10) 157

loop_
_geom_torsion_atom_site_label_1
_geom_torsion_atom_site_label_2
_geom_torsion_atom_site_label_3
_geom_torsion_atom_site_label_4
_geom_torsion
_geom_torsion_publ_flag
O2 S1 N1 C1 -165.00(7) ?
O1 S1 N1 C1 -35.68(8) ?
C13 S1 N1 C1 80.42(7) ?
O2 S1 N1 C4 54.85(7) ?
O1 S1 N1 C4 -175.84(6) ?
C13 S1 N1 C4 -59.74(6) ?
C4 N1 C1 C2 -10.49(9) ?
S1 N1 C1 C2 -152.66(6) ?
N1 C1 C2 C5 138.50(8) ?
N1 C1 C2 C3 26.15(9) ?
C7 N2 C3 C2 173.71(8) ?
C6 N2 C3 C2 15.53(9) ?
C7 N2 C3 C4 -73.41(11) ?
C6 N2 C3 C4 128.42(8) ?
C5 C2 C3 N2 -30.86(9) ?
C1 C2 C3 N2 86.88(8) ?
C5 C2 C3 C4 -149.96(7) ?
C1 C2 C3 C4 -32.22(9) ?
C1 N1 C4 C20 112.75(8) ?
S1 N1 C4 C20 -104.52(7) ?
C1 N1 C4 C3 -9.42(9) ?
S1 N1 C4 C3 133.31(6) ?
N2 C3 C4 N1 -85.98(8) ?
C2 C3 C4 N1 25.55(8) ?
N2 C3 C4 C20 154.09(7) ?
C2 C3 C4 C20 -94.38(8) ?
C1 C2 C5 C6 -77.46(10) ?
C3 C2 C5 C6 34.95(9) ?
C7 N2 C6 C5 -152.55(9) ?
C3 N2 C6 C5 6.09(10) ?
C2 C5 C6 N2 -25.26(10) ?
C3 N2 C7 C12 4.71(14) n
C6 N2 C7 C12 161.14(8) n
C3 N2 C7 C8 -175.36(8) ?
C6 N2 C7 C8 -18.94(13) ?
N2 C7 C8 C9 179.87(9) ?
C12 C7 C8 C9 -0.20(14) ?
C7 C8 C9 C10 1.27(15) ?
C8 C9 C10 C11 -0.49(14) ?
C8 C9 C10 Cl1 -179.52(8) ?
C9 C10 C11 C12 -1.36(14) ?
Cl1 C10 C11 C12 177.68(7) ?
C10 C11 C12 C7 2.45(14) ?
N2 C7 C12 C11 178.25(9) ?
C8 C7 C12 C11 -1.67(13) ?
O2 S1 C13 C14 -17.56(8) ?
O1 S1 C13 C14 -149.21(7) ?
N1 S1 C13 C14 96.50(7) ?
O2 S1 C13 C18 166.62(7) ?
O1 S1 C13 C18 34.97(8) ?
N1 S1 C13 C18 -79.32(7) ?
C18 C13 C14 C15 0.74(13) ?
S1 C13 C14 C15 -175.07(7) ?
C13 C14 C15 C16 0.29(14) ?
C14 C15 C16 C17 -0.99(13) ?
C14 C15 C16 C19 178.73(9) ?
C15 C16 C17 C18 0.67(13) ?
C19 C16 C17 C18 -179.04(8) ?
C16 C17 C18 C13 0.33(13) ?
C14 C13 C18 C17 -1.04(12) ?
S1 C13 C18 C17 174.74(6) ?
N1 C4 C20 C21 170.01(6) n
C3 C4 C20 C21 -73.81(9) n
C4 C20 C21 C22 100.06(9) ?
C4 C20 C21 C26 -75.91(9) ?
C26 C21 C22 C23 0.81(12) ?
C20 C21 C22 C23 -175.18(8) ?
C21 C22 C23 C24 -0.23(14) ?
C22 C23 C24 C25 -0.60(15) ?
C23 C24 C25 C26 0.83(15) ?
C24 C25 C26 C21 -0.24(14) ?
C22 C21 C26 C25 -0.58(12) ?
C20 C21 C26 C25 175.53(8) ?

loop_
_cod_related_entry_id
_cod_related_entry_database
_cod_related_entry_code
1 ChemSpider 21185618
